data_4503919
loop_
_publ_author_name
'Cordes, David B.'
'Hanton, Lyall R.'
'Spicer, Mark D.'

_publ_section_title
;
 Six-Coordinated Cd(II) Centers as Four- or Six-Connected Nodes in
 Coordination Polymer Networks Containing Bis(4-pyridyl)amine
;
_journal_issue 2
_journal_name_full 'Crystal Growth &amp; Design'
_journal_page_first 328
_journal_paper_doi 10.1021/cg0604632
_journal_volume 7
_journal_year 2007
_chemical_compound_source 'synthesis as described'
_chemical_formula_moiety 'C12 H9 Cd1 N5 S2, 0.2(C3 H8 O)'
_chemical_formula_sum 'C12.6 H10.6 Cd N5 O0.2 S2'
_chemical_formula_weight 411.78
_chemical_name_common 'Compound 1  DCBCDH'
_chemical_name_systematic
;
 ?
;
_space_group_IT_number 15
_symmetry_cell_setting monoclinic
_symmetry_Int_Tables_number 15
_symmetry_space_group_name_Hall '-C 2yc'
_symmetry_space_group_name_H-M 'C 1 2/c 1'
_atom_sites_solution_hydrogens geom
_atom_sites_solution_primary direct
_atom_sites_solution_secondary difmap
_audit_conform_dict_location ftp://ftp.iucr.org/pub/cif_core.dic
_audit_conform_dict_name cif_core.dic
_audit_conform_dict_version 2.3
_audit_creation_date 2005-10-25T22:46:34-00:00
_audit_creation_method 'WinGX routine CIF_UPDATE'
_cell_angle_alpha 90
_cell_angle_beta 97.608(3)
_cell_angle_gamma 90
_cell_formula_units_Z 4
_cell_length_a 21.9952(10)
_cell_length_b 10.1725(5)
_cell_length_c 7.6396(3)
_cell_measurement_reflns_used 3339
_cell_measurement_temperature 123(2)
_cell_measurement_theta_max 27.485
_cell_measurement_theta_min 3
_cell_measurement_wavelength 0.71073
_cell_volume 1694.28(13)
_computing_cell_refinement 'HKL Scalepack (Otwinowski & Minor 1997)'
_computing_data_collection 'Collect (Nonius BV, 1997-2000)'
_computing_data_reduction 'HKL Denzo and Scalepack (Otwinowski & Minor 1997)'
_computing_molecular_graphics 'Ortep-3 for Windows (Farrugia, 1997)'
_computing_publication_material 'WinGX publication routines (Farrugia, 1999)'
_computing_structure_refinement 'SHELXL-97 (Sheldrick, 1997)'
_computing_structure_solution 'SHELXS-97 (Sheldrick, 1997)'
_diffrn_ambient_temperature 123(2)
_diffrn_detector 'CCD plate'
_diffrn_detector_area_resol_mean 9
_diffrn_measured_fraction_theta_full 0.993
_diffrn_measured_fraction_theta_max 0.993
_diffrn_measurement_device '95mm CCD camera on \k-goniostat'
_diffrn_measurement_device_type KappaCCD
_diffrn_measurement_method 'CCD rotation images, thick slices'
_diffrn_orient_matrix_type 'by Nonius Collect from scalepack cell'
_diffrn_orient_matrix_UB_11 -0.437202E-1
_diffrn_orient_matrix_UB_12 0.69467E-2
_diffrn_orient_matrix_UB_13 -0.551587E-1
_diffrn_orient_matrix_UB_21 -0.20323E-2
_diffrn_orient_matrix_UB_22 0.913447E-1
_diffrn_orient_matrix_UB_23 0.472515E-1
_diffrn_orient_matrix_UB_31 0.137228E-1
_diffrn_orient_matrix_UB_32 0.356596E-1
_diffrn_orient_matrix_UB_33 -0.110293
_diffrn_radiation_monochromator graphite
_diffrn_radiation_probe x-ray
_diffrn_radiation_type MoK\a
_diffrn_radiation_wavelength 0.71073
_diffrn_reflns_av_R_equivalents 0.0418
_diffrn_reflns_av_unetI/netI 0.0317
_diffrn_reflns_limit_h_max 28
_diffrn_reflns_limit_h_min -28
_diffrn_reflns_limit_k_max 13
_diffrn_reflns_limit_k_min -13
_diffrn_reflns_limit_l_max 9
_diffrn_reflns_limit_l_min -9
_diffrn_reflns_number 6531
_diffrn_reflns_theta_full 27.44
_diffrn_reflns_theta_max 27.44
_diffrn_reflns_theta_min 3.38
_diffrn_source 'Enraf Nonius FR590'
_exptl_absorpt_coefficient_mu 1.535
_exptl_absorpt_correction_type none
_exptl_crystal_colour colourless
_exptl_crystal_density_diffrn 1.614
_exptl_crystal_density_method 'not measured'
_exptl_crystal_description block
_exptl_crystal_F_000 811
_exptl_crystal_size_max 0.35
_exptl_crystal_size_mid 0.32
_exptl_crystal_size_min 0.24
_refine_diff_density_max 0.972
_refine_diff_density_min -1.116
_refine_diff_density_rms 0.126
_refine_ls_extinction_method none
_refine_ls_goodness_of_fit_ref 1.088
_refine_ls_hydrogen_treatment constr
_refine_ls_matrix_type full
_refine_ls_number_parameters 93
_refine_ls_number_reflns 1920
_refine_ls_number_restraints 0
_refine_ls_restrained_S_all 1.088
_refine_ls_R_factor_all 0.0371
_refine_ls_R_factor_gt 0.0332
_refine_ls_shift/su_max 0
_refine_ls_shift/su_mean 0
_refine_ls_structure_factor_coef Fsqd
_refine_ls_weighting_details 'calc w=1/[\s^2^(Fo^2^)+(0.1278P)^2^+13.2042P] where P=(Fo^2^+2Fc^2^)/3'
_refine_ls_weighting_scheme calc
_refine_ls_wR_factor_gt 0.0942
_refine_ls_wR_factor_ref 0.0997
_reflns_number_gt 1708
_reflns_number_total 1920
_reflns_threshold_expression >2sigma(I)
_cod_data_source_file cg0604632si20060717_104158.cif
_cod_data_source_block DCBCDH
_cod_original_sg_symbol_H-M 'C 2/c'
_cod_original_formula_sum 'C12.6 H10.6 Cd1 N5 O0.2 S2'
_cod_database_code 4503919

loop_
_symmetry_equiv_pos_as_xyz
'x, y, z'
'-x, y, -z+1/2'
'x+1/2, y+1/2, z'
'-x+1/2, y+1/2, -z+1/2'
'-x, -y, -z'
'x, -y, z-1/2'
'-x+1/2, -y+1/2, -z'
'x+1/2, -y+1/2, z-1/2'

loop_
_atom_site_label
_atom_site_type_symbol
_atom_site_fract_x
_atom_site_fract_y
_atom_site_fract_z
_atom_site_U_iso_or_equiv
_atom_site_adp_type
_atom_site_occupancy
_atom_site_symmetry_multiplicity
_atom_site_calc_flag
_atom_site_refinement_flags
C6 C 0.29192(12) 0.9386(3) 0.8728(3) 0.0237(5) Uani 1 1 d .
N3 N 0.27273(12) 1.0392(2) 0.9093(3) 0.0287(5) Uani 1 1 d .
H3 H 0 0.9318 1.25 0.05 Uiso 1 2 d S
Cd1 Cd 0.25 1.25 1 0.02330(14) Uani 1 2 d S
S1 S 0.31967(4) 0.79439(8) 0.82313(10) 0.0358(2) Uani 1 1 d .
N1 N 0.16289(10) 1.1695(2) 1.1025(3) 0.0242(5) Uani 1 1 d .
N2 N 0 1.0166(3) 1.25 0.0251(7) Uani 1 2 d S
C3 C 0.05243(12) 1.0736(3) 1.2019(3) 0.0235(5) Uani 1 1 d .
C5 C 0.14558(13) 1.0431(3) 1.0749(3) 0.0250(5) Uani 1 1 d .
H5 H 0.1711 0.9873 1.0215 0.03 Uiso 1 1 calc R
C4 C 0.09210(12) 0.9929(3) 1.1218(3) 0.0247(5) Uani 1 1 d .
H4 H 0.0823 0.905 1.1001 0.03 Uiso 1 1 calc R
C2 C 0.07121(13) 1.2033(3) 1.2370(4) 0.0281(6) Uani 1 1 d .
H2 H 0.0473 1.2603 1.2942 0.034 Uiso 1 1 calc R
C1 C 0.12590(17) 1.2458(2) 1.1856(5) 0.0290(7) Uani 1 1 d .
H1 H 0.1378 1.3323 1.21 0.035 Uiso 1 1 calc R

loop_
_atom_site_aniso_label
_atom_site_aniso_U_11
_atom_site_aniso_U_22
_atom_site_aniso_U_33
_atom_site_aniso_U_23
_atom_site_aniso_U_13
_atom_site_aniso_U_12
C6 0.0278(12) 0.0231(13) 0.0207(12) -0.0011(10) 0.0046(10) 0.0013(10)
N3 0.0365(12) 0.0184(11) 0.0323(13) -0.0035(9) 0.0087(10) 0.0040(9)
Cd1 0.0344(2) 0.01431(19) 0.0236(2) 0.00055(8) 0.01280(13) 0.00374(8)
S1 0.0491(4) 0.0252(4) 0.0307(4) -0.0081(3) -0.0040(3) 0.0180(3)
N1 0.0314(11) 0.0227(11) 0.0198(10) 0.0016(9) 0.0080(9) 0.0049(9)
N2 0.0279(15) 0.0185(15) 0.0282(16) 0 0.0007(12) 0
C3 0.0286(12) 0.0221(13) 0.0195(12) 0.0020(10) 0.0017(10) 0.0020(10)
C5 0.0322(13) 0.0216(12) 0.0212(13) -0.0026(10) 0.0032(10) 0.0074(10)
C4 0.0291(13) 0.0200(12) 0.0240(13) -0.0011(10) -0.0007(10) 0.0032(10)
C2 0.0333(14) 0.0230(14) 0.0303(14) -0.0047(12) 0.0126(11) 0.0026(11)
C1 0.0378(17) 0.0208(16) 0.0303(18) -0.0023(9) 0.0117(14) -0.0003(9)

loop_
_atom_type_symbol
_atom_type_description
_atom_type_scat_dispersion_real
_atom_type_scat_dispersion_imag
_atom_type_scat_source
C C 0.0033 0.0016 'International Tables Vol C Tables 4.2.6.8 and 6.1.1.4'
H H 0 0 'International Tables Vol C Tables 4.2.6.8 and 6.1.1.4'
Cd Cd -0.8075 1.2024 'International Tables Vol C Tables 4.2.6.8 and 6.1.1.4'
N N 0.0061 0.0033 'International Tables Vol C Tables 4.2.6.8 and 6.1.1.4'
S S 0.1246 0.1234 'International Tables Vol C Tables 4.2.6.8 and 6.1.1.4'
O O 0.0106 0.006 'International Tables Vol C Tables 4.2.6.8 and 6.1.1.4'

loop_
_geom_angle_atom_site_label_1
_geom_angle_atom_site_label_2
_geom_angle_atom_site_label_3
_geom_angle
_geom_angle_site_symmetry_1
_geom_angle_site_symmetry_3
N3 C6 S1 179.3(3) . .
C6 N3 Cd1 171.0(2) . .
N1 Cd1 N1 180 . 7_577
N1 Cd1 N3 89.70(8) . .
N1 Cd1 N3 90.30(8) 7_577 .
N1 Cd1 N3 90.30(8) . 7_577
N1 Cd1 N3 89.70(8) 7_577 7_577
N3 Cd1 N3 180.0000(10) . 7_577
N1 Cd1 S1 88.51(6) . 4_556
N1 Cd1 S1 91.49(6) 7_577 4_556
N3 Cd1 S1 90.02(6) . 4_556
N3 Cd1 S1 89.98(6) 7_577 4_556
N1 Cd1 S1 91.49(6) . 6_576
N1 Cd1 S1 88.51(6) 7_577 6_576
N3 Cd1 S1 89.98(6) . 6_576
N3 Cd1 S1 90.02(6) 7_577 6_576
S1 Cd1 S1 180 4_556 6_576
C6 S1 Cd1 99.92(9) . 4_546
C1 N1 C5 116.6(3) . .
C1 N1 Cd1 122.4(2) . .
C5 N1 Cd1 120.90(18) . .
C3 N2 C3 130.4(3) . 2_557
N2 C3 C2 125.5(3) . .
N2 C3 C4 117.4(3) . .
C2 C3 C4 116.9(3) . .
N1 C5 C4 123.2(2) . .
C5 C4 C3 120.1(3) . .
C1 C2 C3 119.1(3) . .
N1 C1 C2 123.9(3) . .

loop_
_geom_bond_atom_site_label_1
_geom_bond_atom_site_label_2
_geom_bond_distance
_geom_bond_site_symmetry_2
C6 N3 1.155(4) .
C6 S1 1.652(3) .
N3 Cd1 2.328(2) .
Cd1 N1 2.313(2) .
Cd1 N1 2.313(2) 7_577
Cd1 N3 2.328(2) 7_577
Cd1 S1 2.7648(7) 4_556
Cd1 S1 2.7648(7) 6_576
S1 Cd1 2.7648(7) 4_546
N1 C1 1.343(4) .
N1 C5 1.350(4) .
N2 C3 1.383(3) .
N2 C3 1.383(3) 2_557
C3 C2 1.398(4) .
C3 C4 1.397(4) .
C5 C4 1.373(4) .
C2 C1 1.383(5) .
